data_1553581
loop_
_publ_author_name
'Kazakova, Anna N.'
'Iakovenko, Roman O.'
'Boyarskaya, Irina A.'
'Ivanov, Alexander Yu.'
'Avdontceva, Margarita S.'
'Zolotarev, Andrei A.'
'Panikorovsky, Taras L.'
'Starova, Galina L.'
'Nenajdenko, Valentine G.'
'Vasilyev, Aleksander V.'

_publ_section_title
;
 Brominated CF3-allyl alcohols as multicentered electrophiles in TfOH
 promoted reactions with arenes
;
_journal_issue 2
_journal_name_full 'Organic Chemistry Frontiers'
_journal_page_first 255
_journal_paper_doi 10.1039/C6QO00643D
_journal_volume 4
_journal_year 2017
_chemical_formula_sum 'C20 H20 Br F3 O'
_chemical_formula_weight 413.27
_space_group_IT_number 2
_space_group_name_Hall '-P 1'
_space_group_name_H-M_alt 'P -1'
_symmetry_cell_setting triclinic
_symmetry_space_group_name_H-M 'P -1'
_atom_sites_solution_hydrogens geom
_atom_sites_solution_primary direct
_atom_sites_solution_secondary difmap
_audit_creation_method SHELXL-97
_audit_update_record
;
2015-07-15 deposited with the CCDC.
2016-11-24 downloaded from the CCDC.
;
_cell_angle_alpha 75.472(6)
_cell_angle_beta 72.741(6)
_cell_angle_gamma 72.301(6)
_cell_formula_units_Z 2
_cell_length_a 7.8481(5)
_cell_length_b 10.5581(7)
_cell_length_c 12.2042(10)
_cell_measurement_reflns_used 5104
_cell_measurement_temperature 293(2)
_cell_measurement_theta_max 76.0720
_cell_measurement_theta_min 3.8600
_cell_volume 905.55(12)
_computing_cell_refinement
;
CrysAlisPro, Agilent Technologies,
Version 1.171.36.20 (release 27-06-2012 CrysAlis171 .NET)
(compiled Jul 11 2012,15:38:31)
;
_computing_data_collection
;
CrysAlisPro, Agilent Technologies,
Version 1.171.36.20 (release 27-06-2012 CrysAlis171 .NET)
(compiled Jul 11 2012,15:38:31)
;
_computing_data_reduction
;
CrysAlisPro, Agilent Technologies,
Version 1.171.36.20 (release 27-06-2012 CrysAlis171 .NET)
(compiled Jul 11 2012,15:38:31)
;
_computing_publication_material
;
O. V. Dolomanov, L. J. Bourhis, R. J. Gildea, J. A. K. Howard and H. Puschmann,
OLEX2: a complete structure solution, refinement and analysis program.
J. Appl. Cryst. (2009). 42, 339-341.
;
_computing_structure_refinement 'SHELXL-97 (Sheldrick, 2008)'
_computing_structure_solution 'SHELXS-97 (Sheldrick, 2008)'
_diffrn_ambient_temperature 293(2)
_diffrn_detector_area_resol_mean 10.3829
_diffrn_measured_fraction_theta_full 0.996
_diffrn_measured_fraction_theta_max 0.996
_diffrn_measurement_device_type 'SuperNova, Dual, Cu at zero, Atlas'
_diffrn_measurement_method '\w scans'
_diffrn_radiation_monochromator graphite
_diffrn_radiation_source 'fine-focus sealed tube'
_diffrn_radiation_type CuK\a
_diffrn_radiation_wavelength 1.54184
_diffrn_reflns_av_R_equivalents 0.0297
_diffrn_reflns_av_sigmaI/netI 0.0249
_diffrn_reflns_limit_h_max 9
_diffrn_reflns_limit_h_min -9
_diffrn_reflns_limit_k_max 13
_diffrn_reflns_limit_k_min -12
_diffrn_reflns_limit_l_max 14
_diffrn_reflns_limit_l_min -15
_diffrn_reflns_number 9514
_diffrn_reflns_theta_full 72.49
_diffrn_reflns_theta_max 72.49
_diffrn_reflns_theta_min 3.85
_exptl_absorpt_coefficient_mu 3.403
_exptl_absorpt_correction_T_max 1.00000
_exptl_absorpt_correction_T_min 0.64613
_exptl_absorpt_correction_type multi-scan
_exptl_absorpt_process_details
;
CrysAlisPro, Agilent Technologies,
Version 1.171.36.32 (release 02-08-2013 CrysAlis171 .NET)
(compiled Aug  2 2013,16:46:58)
Empirical absorption correction using spherical harmonics,
 implemented in SCALE3 ABSPACK scaling algorithm.
;
_exptl_crystal_colour colorless
_exptl_crystal_density_diffrn 1.516
_exptl_crystal_density_method 'not measured'
_exptl_crystal_description prism
_exptl_crystal_F_000 420
_exptl_crystal_size_max 0.14
_exptl_crystal_size_mid 0.10
_exptl_crystal_size_min 0.04
_refine_diff_density_max 0.690
_refine_diff_density_min -0.491
_refine_diff_density_rms 0.060
_refine_ls_extinction_method none
_refine_ls_goodness_of_fit_ref 1.022
_refine_ls_hydrogen_treatment mixed
_refine_ls_matrix_type full
_refine_ls_number_parameters 230
_refine_ls_number_reflns 3568
_refine_ls_number_restraints 0
_refine_ls_restrained_S_all 1.022
_refine_ls_R_factor_all 0.0414
_refine_ls_R_factor_gt 0.0388
_refine_ls_shift/su_max 0.003
_refine_ls_shift/su_mean 0.000
_refine_ls_structure_factor_coef Fsqd
_refine_ls_weighting_details 'calc w=1/[\s^2^(Fo^2^)+(0.0672P)^2^+0.3068P] where P=(Fo^2^+2Fc^2^)/3'
_refine_ls_weighting_scheme calc
_refine_ls_wR_factor_gt 0.1066
_refine_ls_wR_factor_ref 0.1098
_reflns_number_gt 3280
_reflns_number_total 3568
_reflns_threshold_expression >2sigma(I)
_cod_data_source_file c6qo00643d4.cif
_cod_data_source_block a274
_cod_original_cell_volume 905.55(11)
_cod_original_sg_symbol_H-M P-1
_cod_database_code 1553581

loop_
_symmetry_equiv_pos_as_xyz
'x, y, z'
'-x, -y, -z'

loop_
_atom_site_label
_atom_site_type_symbol
_atom_site_fract_x
_atom_site_fract_y
_atom_site_fract_z
_atom_site_U_iso_or_equiv
_atom_site_adp_type
_atom_site_occupancy
_atom_site_symmetry_multiplicity
_atom_site_calc_flag
_atom_site_refinement_flags
Br1 Br 0.50652(4) 0.58352(3) 0.72935(3) 0.06491(13) Uani 1 1 d .
C2 C 0.7205(3) 0.6372(2) 0.73792(19) 0.0427(4) Uani 1 1 d .
H2 H 0.8040 0.5604 0.7750 0.051 Uiso 1 1 calc R
F3 F 1.0960(2) 0.6670(2) 0.66928(17) 0.0772(5) Uani 1 1 d .
F1 F 1.1195(2) 0.6738(2) 0.48891(16) 0.0783(5) Uani 1 1 d .
C9 C 0.7532(3) 0.8432(2) 0.60322(18) 0.0392(4) Uani 1 1 d .
C6 C 0.5789(3) 1.1114(2) 0.6250(2) 0.0473(5) Uani 1 1 d .
C3 C 0.6529(3) 0.7550(2) 0.80712(18) 0.0413(4) Uani 1 1 d .
H3 H 0.5255 0.7584 0.8514 0.050 Uiso 1 1 calc R
C14 C 0.7703(3) 0.7394(2) 0.89171(17) 0.0419(4) Uani 1 1 d .
C8 C 0.7680(3) 0.9425(2) 0.50341(19) 0.0446(4) Uani 1 1 d .
F2 F 1.0708(2) 0.49852(17) 0.61346(18) 0.0770(5) Uani 1 1 d .
O1 O 1.0717(3) 0.6829(2) 1.13651(17) 0.0675(5) Uani 1 1 d .
C4 C 0.6544(3) 0.8776(2) 0.71132(17) 0.0398(4) Uani 1 1 d .
C7 C 0.6786(3) 1.0750(2) 0.5181(2) 0.0495(5) Uani 1 1 d .
H7 H 0.6861 1.1429 0.4527 0.059 Uiso 1 1 calc R
C1 C 0.8205(3) 0.6908(2) 0.61315(18) 0.0421(4) Uani 1 1 d .
H1 H 0.7789 0.6625 0.5570 0.050 Uiso 1 1 calc R
C15 C 0.7528(3) 0.6447(2) 0.99418(19) 0.0468(5) Uani 1 1 d .
H15 H 0.6701 0.5918 1.0097 0.056 Uiso 1 1 calc R
C5 C 0.5656(3) 1.0108(2) 0.72497(19) 0.0451(5) Uani 1 1 d .
C19 C 0.8943(3) 0.8168(2) 0.8715(2) 0.0511(5) Uani 1 1 d .
H19 H 0.9079 0.8809 0.8037 0.061 Uiso 1 1 calc R
C17 C 0.9790(3) 0.7062(2) 1.05171(19) 0.0485(5) Uani 1 1 d .
C10 C 1.0266(3) 0.6341(3) 0.5963(2) 0.0535(5) Uani 1 1 d .
C13 C 0.4553(4) 1.0432(3) 0.8431(2) 0.0640(7) Uani 1 1 d .
H13A H 0.4935 1.1133 0.8596 0.096 Uiso 1 1 calc R
H13B H 0.4755 0.9639 0.9015 0.096 Uiso 1 1 calc R
H13C H 0.3268 1.0733 0.8435 0.096 Uiso 1 1 calc R
C16 C 0.8558(4) 0.6279(2) 1.07313(19) 0.0513(5) Uani 1 1 d .
H16 H 0.8423 0.5637 1.1409 0.062 Uiso 1 1 calc R
C18 C 0.9991(4) 0.8008(2) 0.9505(2) 0.0530(5) Uani 1 1 d .
H18 H 1.0821 0.8535 0.9353 0.064 Uiso 1 1 calc R
C11 C 0.8703(4) 0.9134(3) 0.3831(2) 0.0599(6) Uani 1 1 d .
H11A H 0.9966 0.9152 0.3694 0.090 Uiso 1 1 calc R
H11B H 0.8147 0.9806 0.3261 0.090 Uiso 1 1 calc R
H11C H 0.8649 0.8258 0.3771 0.090 Uiso 1 1 calc R
C12 C 0.4839(4) 1.2575(2) 0.6320(3) 0.0634(7) Uani 1 1 d .
H12A H 0.5421 1.2907 0.6741 0.095 Uiso 1 1 calc R
H12B H 0.3566 1.2653 0.6717 0.095 Uiso 1 1 calc R
H12C H 0.4925 1.3097 0.5547 0.095 Uiso 1 1 calc R
C20 C 1.1929(5) 0.7651(4) 1.1224(3) 0.0762(8) Uani 1 1 d .
H20A H 1.2918 0.7500 1.0547 0.114 Uiso 1 1 calc R
H20B H 1.2421 0.7425 1.1900 0.114 Uiso 1 1 calc R
H20C H 1.1266 0.8585 1.1130 0.114 Uiso 1 1 calc R

loop_
_atom_site_aniso_label
_atom_site_aniso_U_11
_atom_site_aniso_U_22
_atom_site_aniso_U_33
_atom_site_aniso_U_23
_atom_site_aniso_U_13
_atom_site_aniso_U_12
Br1 0.0639(2) 0.0718(2) 0.0722(2) -0.00304(14) -0.02137(14) -0.03854(15)
C2 0.0418(10) 0.0396(10) 0.0495(11) -0.0027(8) -0.0175(8) -0.0117(8)
F3 0.0478(8) 0.0999(13) 0.0964(12) -0.0373(10) -0.0294(8) -0.0082(8)
F1 0.0503(8) 0.0941(12) 0.0725(10) -0.0126(9) 0.0031(7) -0.0114(8)
C9 0.0363(9) 0.0406(10) 0.0433(10) -0.0061(8) -0.0148(8) -0.0090(7)
C6 0.0462(11) 0.0382(10) 0.0613(13) -0.0041(9) -0.0260(10) -0.0072(8)
C3 0.0389(10) 0.0413(10) 0.0413(10) -0.0025(8) -0.0116(8) -0.0082(8)
C14 0.0451(10) 0.0395(10) 0.0388(9) -0.0054(8) -0.0116(8) -0.0072(8)
C8 0.0441(11) 0.0506(11) 0.0434(10) -0.0018(8) -0.0156(8) -0.0182(9)
F2 0.0650(10) 0.0528(8) 0.0980(12) -0.0195(8) -0.0156(9) 0.0082(7)
O1 0.0809(13) 0.0670(11) 0.0632(11) 0.0031(8) -0.0419(10) -0.0186(9)
C4 0.0388(9) 0.0385(10) 0.0423(10) -0.0040(8) -0.0148(8) -0.0074(8)
C7 0.0525(12) 0.0455(11) 0.0541(12) 0.0064(9) -0.0247(10) -0.0181(9)
C1 0.0415(10) 0.0420(10) 0.0462(10) -0.0101(8) -0.0138(8) -0.0101(8)
C15 0.0513(12) 0.0411(10) 0.0454(10) -0.0018(8) -0.0131(9) -0.0108(9)
C5 0.0438(11) 0.0418(10) 0.0502(11) -0.0089(8) -0.0175(9) -0.0045(8)
C19 0.0599(13) 0.0516(12) 0.0436(11) 0.0049(9) -0.0188(10) -0.0210(10)
C17 0.0536(12) 0.0458(11) 0.0444(11) -0.0063(9) -0.0203(9) -0.0030(9)
C10 0.0441(12) 0.0528(12) 0.0612(13) -0.0155(10) -0.0113(10) -0.0056(9)
C13 0.0715(17) 0.0533(14) 0.0590(14) -0.0182(11) -0.0125(12) 0.0000(12)
C16 0.0615(13) 0.0438(11) 0.0429(10) 0.0024(8) -0.0170(10) -0.0087(10)
C18 0.0595(13) 0.0515(12) 0.0531(12) -0.0013(10) -0.0220(10) -0.0192(10)
C11 0.0653(15) 0.0725(16) 0.0425(11) -0.0033(11) -0.0115(10) -0.0248(13)
C12 0.0661(15) 0.0405(12) 0.0851(18) -0.0054(11) -0.0337(14) -0.0046(11)
C20 0.079(2) 0.088(2) 0.0755(18) -0.0091(16) -0.0406(16) -0.0236(16)

loop_
_atom_type_symbol
_atom_type_description
_atom_type_scat_dispersion_real
_atom_type_scat_dispersion_imag
_atom_type_scat_source
C C 0.0181 0.0091 'International Tables Vol C Tables 4.2.6.8 and 6.1.1.4'
H H 0.0000 0.0000 'International Tables Vol C Tables 4.2.6.8 and 6.1.1.4'
O O 0.0492 0.0322 'International Tables Vol C Tables 4.2.6.8 and 6.1.1.4'
F F 0.0727 0.0534 'International Tables Vol C Tables 4.2.6.8 and 6.1.1.4'
Br Br -0.6763 1.2805 'International Tables Vol C Tables 4.2.6.8 and 6.1.1.4'

loop_
_geom_angle_atom_site_label_1
_geom_angle_atom_site_label_2
_geom_angle_atom_site_label_3
_geom_angle
C1 C2 C3 107.31(16)
C1 C2 Br1 108.59(14)
C3 C2 Br1 109.23(14)
C1 C2 H2 110.5
C3 C2 H2 110.5
Br1 C2 H2 110.5
C4 C9 C8 120.61(19)
C4 C9 C1 110.47(17)
C8 C9 C1 128.74(19)
C7 C6 C5 119.3(2)
C7 C6 C12 119.8(2)
C5 C6 C12 120.9(2)
C4 C3 C14 115.17(18)
C4 C3 C2 102.52(16)
C14 C3 C2 112.61(16)
C4 C3 H3 108.8
C14 C3 H3 108.8
C2 C3 H3 108.8
C19 C14 C15 117.8(2)
C19 C14 C3 122.66(18)
C15 C14 C3 119.5(2)
C7 C8 C9 116.7(2)
C7 C8 C11 119.4(2)
C9 C8 C11 123.8(2)
C17 O1 C20 118.0(2)
C9 C4 C5 122.14(19)
C9 C4 C3 112.06(17)
C5 C4 C3 125.78(19)
C6 C7 C8 123.6(2)
C6 C7 H7 118.2
C8 C7 H7 118.2
C10 C1 C9 115.69(18)
C10 C1 C2 109.99(18)
C9 C1 C2 103.64(16)
C10 C1 H1 109.1
C9 C1 H1 109.1
C2 C1 H1 109.1
C16 C15 C14 121.3(2)
C16 C15 H15 119.3
C14 C15 H15 119.3
C4 C5 C6 117.7(2)
C4 C5 C13 120.4(2)
C6 C5 C13 121.8(2)
C14 C19 C18 121.4(2)
C14 C19 H19 119.3
C18 C19 H19 119.3
O1 C17 C18 124.9(2)
O1 C17 C16 115.4(2)
C18 C17 C16 119.7(2)
F3 C10 F1 107.0(2)
F3 C10 F2 106.2(2)
F1 C10 F2 106.0(2)
F3 C10 C1 113.53(19)
F1 C10 C1 112.6(2)
F2 C10 C1 111.1(2)
C5 C13 H13A 109.5
C5 C13 H13B 109.5
H13A C13 H13B 109.5
C5 C13 H13C 109.5
H13A C13 H13C 109.5
H13B C13 H13C 109.5
C15 C16 C17 120.2(2)
C15 C16 H16 119.9
C17 C16 H16 119.9
C17 C18 C19 119.6(2)
C17 C18 H18 120.2
C19 C18 H18 120.2
C8 C11 H11A 109.5
C8 C11 H11B 109.5
H11A C11 H11B 109.5
C8 C11 H11C 109.5
H11A C11 H11C 109.5
H11B C11 H11C 109.5
C6 C12 H12A 109.5
C6 C12 H12B 109.5
H12A C12 H12B 109.5
C6 C12 H12C 109.5
H12A C12 H12C 109.5
H12B C12 H12C 109.5
O1 C20 H20A 109.5
O1 C20 H20B 109.5
H20A C20 H20B 109.5
O1 C20 H20C 109.5
H20A C20 H20C 109.5
H20B C20 H20C 109.5

loop_
_geom_bond_atom_site_label_1
_geom_bond_atom_site_label_2
_geom_bond_distance
Br1 C2 1.966(2)
C2 C1 1.544(3)
C2 C3 1.549(3)
C2 H2 0.9800
F3 C10 1.330(3)
F1 C10 1.330(3)
C9 C4 1.391(3)
C9 C8 1.395(3)
C9 C1 1.518(3)
C6 C7 1.387(4)
C6 C5 1.403(3)
C6 C12 1.508(3)
C3 C4 1.511(3)
C3 C14 1.526(3)
C3 H3 0.9800
C14 C19 1.385(3)
C14 C15 1.391(3)
C8 C7 1.392(3)
C8 C11 1.508(3)
F2 C10 1.343(3)
O1 C17 1.368(3)
O1 C20 1.420(4)
C4 C5 1.394(3)
C7 H7 0.9300
C1 C10 1.514(3)
C1 H1 0.9800
C15 C16 1.379(3)
C15 H15 0.9300
C5 C13 1.507(3)
C19 C18 1.393(3)
C19 H19 0.9300
C17 C18 1.382(3)
C17 C16 1.384(4)
C13 H13A 0.9600
C13 H13B 0.9600
C13 H13C 0.9600
C16 H16 0.9300
C18 H18 0.9300
C11 H11A 0.9600
C11 H11B 0.9600
C11 H11C 0.9600
C12 H12A 0.9600
C12 H12B 0.9600
C12 H12C 0.9600
C20 H20A 0.9600
C20 H20B 0.9600
C20 H20C 0.9600

loop_
_geom_torsion_atom_site_label_1
_geom_torsion_atom_site_label_2
_geom_torsion_atom_site_label_3
_geom_torsion_atom_site_label_4
_geom_torsion
C1 C2 C3 C4 19.8(2)
Br1 C2 C3 C4 -97.69(16)
C1 C2 C3 C14 -104.52(19)
Br1 C2 C3 C14 137.94(15)
C4 C3 C14 C19 -11.0(3)
C2 C3 C14 C19 106.1(2)
C4 C3 C14 C15 168.51(19)
C2 C3 C14 C15 -74.4(2)
C4 C9 C8 C7 -0.5(3)
C1 C9 C8 C7 174.2(2)
C4 C9 C8 C11 -179.2(2)
C1 C9 C8 C11 -4.6(4)
C8 C9 C4 C5 0.4(3)
C1 C9 C4 C5 -175.14(19)
C8 C9 C4 C3 179.00(18)
C1 C9 C4 C3 3.5(2)
C14 C3 C4 C9 108.0(2)
C2 C3 C4 C9 -14.6(2)
C14 C3 C4 C5 -73.4(3)
C2 C3 C4 C5 163.9(2)
C5 C6 C7 C8 0.0(4)
C12 C6 C7 C8 -178.9(2)
C9 C8 C7 C6 0.3(3)
C11 C8 C7 C6 179.1(2)
C4 C9 C1 C10 -111.1(2)
C8 C9 C1 C10 73.8(3)
C4 C9 C1 C2 9.4(2)
C8 C9 C1 C2 -165.7(2)
C3 C2 C1 C10 106.1(2)
Br1 C2 C1 C10 -135.96(16)
C3 C2 C1 C9 -18.2(2)
Br1 C2 C1 C9 99.78(15)
C19 C14 C15 C16 -0.2(3)
C3 C14 C15 C16 -179.7(2)
C9 C4 C5 C6 -0.1(3)
C3 C4 C5 C6 -178.5(2)
C9 C4 C5 C13 178.2(2)
C3 C4 C5 C13 -0.2(4)
C7 C6 C5 C4 -0.1(3)
C12 C6 C5 C4 178.8(2)
C7 C6 C5 C13 -178.4(2)
C12 C6 C5 C13 0.5(3)
C15 C14 C19 C18 0.2(3)
C3 C14 C19 C18 179.7(2)
C20 O1 C17 C18 2.5(4)
C20 O1 C17 C16 -176.7(3)
C9 C1 C10 F3 56.8(3)
C2 C1 C10 F3 -60.1(3)
C9 C1 C10 F1 -65.0(3)
C2 C1 C10 F1 178.09(19)
C9 C1 C10 F2 176.39(19)
C2 C1 C10 F2 59.4(3)
C14 C15 C16 C17 0.3(3)
O1 C17 C16 C15 178.9(2)
C18 C17 C16 C15 -0.3(4)
O1 C17 C18 C19 -178.9(2)
C16 C17 C18 C19 0.3(4)
C14 C19 C18 C17 -0.3(4)
